data_9011396
loop_
_publ_author_name
'Rosales, I.'
'Juarez-Arellano E A'
'Magana, C. R.'
'Bucio, L.'
'Orozco, E.'

_publ_section_title
;
 Incorporation of vanadium(V) into the rutile-type phase of GeO2: the solid
 solution Ge0.74V0.21[box]0.05O2
 Locality: synthetic
;
_journal_name_full 'Acta Crystallographica, Section E'
_journal_page_first i99
_journal_page_last i101
_journal_paper_doi 10.1107/S1600536807010276
_journal_volume 63
_journal_year 2007
_chemical_formula_sum 'Ge0.74 O2 V0.21'
_chemical_name_mineral Argutite
_space_group_IT_number 136
_symmetry_space_group_name_Hall '-P 4n 2n'
_symmetry_space_group_name_H-M 'P 42/m n m'
_cell_angle_alpha 90
_cell_angle_beta 90
_cell_angle_gamma 90
_cell_length_a 4.4001
_cell_length_b 4.4001
_cell_length_c 2.8670
_cell_formula_units_Z 2
_cell_volume 55.508
_exptl_crystal_density_diffrn 5.769
_cod_original_formula_sum 'Ge.74 V.21 O2'
_cod_database_code 9011396

loop_
_symmetry_equiv_pos_as_xyz
x,y,z
-y,-x,z
y,x,-z
1/2+y,1/2-x,1/2-z
1/2-y,1/2+x,1/2+z
1/2+x,1/2-y,1/2+z
1/2-x,1/2+y,1/2-z
x,y,-z
-x,-y,z
y,x,z
-y,-x,-z
1/2-y,1/2+x,1/2-z
1/2+y,1/2-x,1/2+z
1/2-x,1/2+y,1/2+z
1/2+x,1/2-y,1/2-z
-x,-y,-z

loop_
_atom_site_label
_atom_site_fract_x
_atom_site_fract_y
_atom_site_fract_z
_atom_site_occupancy
_atom_site_U_iso_or_equiv
Ge 0.00000 0.00000 0.00000 0.74000 0.00530
V 0.00000 0.00000 0.00000 0.21000 0.00530
O 0.30540 0.30540 0.00000 1.00000 0.00250

_cod_duplicate_entry 2213049
